data_7232765
loop_
_publ_author_name
'Gaydamaka, Anna A.'
'Arkhipov, Sergey G.'
'Zakharov, Boris A.'
'Seryotkin, Yurii V.'
'Boldyreva, Elena V.'

_publ_section_title
;
 Effect of pressure on slit channels in guanine sodium salt hydrate: a
 link to nucleobase intermolecular interactions
;
_journal_issue 30
_journal_name_full CrystEngComm
_journal_page_first 4484
_journal_paper_doi 10.1039/C9CE00476A
_journal_volume 21
_journal_year 2019
_chemical_formula_moiety '2(Na), 7(H2O), C5 H3 N5 O'
_chemical_formula_sum 'C5 H17 N5 Na2 O8'
_chemical_formula_weight 321.21
_chemical_name_common 'disodium 2-amino-6-oxo-6,7-dihydro-1H-purine-1,7-diide heptahydrate'
_chemical_name_systematic 'disodium 2-amino-6-oxo-6,7-dihydro-1H-purine-1,7-diide heptahydrate'
_space_group_crystal_system monoclinic
_space_group_IT_number 14
_space_group_name_Hall '-P 2ybc'
_space_group_name_H-M_alt 'P 1 21/c 1'
_symmetry_space_group_name_Hall '-P 2ybc'
_symmetry_space_group_name_H-M 'P 1 21/c 1'
_atom_sites_solution_hydrogens geom
_atom_sites_solution_primary other
_atom_sites_solution_secondary other
_audit_creation_method SHELXL-2018/3
_audit_update_record
;
2019-03-19 deposited with the CCDC.    2019-05-08 downloaded from the CCDC.
;
_cell_angle_alpha 90
_cell_angle_beta 101.974(6)
_cell_angle_gamma 90
_cell_formula_units_Z 4
_cell_length_a 10.5441(7)
_cell_length_b 11.239(7)
_cell_length_c 10.8819(8)
_cell_measurement_reflns_used 1836
_cell_measurement_temperature 293(2)
_cell_measurement_theta_max 31.0030
_cell_measurement_theta_min 1.9610
_cell_volume 1261.5(8)
_computing_cell_refinement 'CrysAlisPro (Rigaku Oxford Diffraction, 2015)'
_computing_data_collection 'CrysAlisPro (Rigaku Oxford Diffraction, 2015)'
_computing_data_reduction 'CrysAlisPro (Rigaku Oxford Diffraction, 2015)'
_computing_molecular_graphics 'Mercury (Macrae et al., 2008)'
_computing_structure_refinement 'SHELXL-2018/3 (Sheldrick, 2018)'
_diffrn_ambient_pressure 1800000
_diffrn_ambient_temperature 293(2)
_diffrn_detector_area_resol_mean 10.3457
_diffrn_measured_fraction_theta_full 0.417
_diffrn_measured_fraction_theta_max 0.416
_diffrn_measurement_device_type 'Oxford Diffraction Gemini R Ultra'
_diffrn_measurement_method '\w scans'
_diffrn_radiation_type MoK\a
_diffrn_radiation_wavelength 0.71073
_diffrn_reflns_av_R_equivalents 0.0888
_diffrn_reflns_av_unetI/netI 0.0539
_diffrn_reflns_Laue_measured_fraction_full 0.417
_diffrn_reflns_Laue_measured_fraction_max 0.416
_diffrn_reflns_limit_h_max 12
_diffrn_reflns_limit_h_min -12
_diffrn_reflns_limit_k_max 5
_diffrn_reflns_limit_k_min -4
_diffrn_reflns_limit_l_max 13
_diffrn_reflns_limit_l_min -13
_diffrn_reflns_number 7414
_diffrn_reflns_point_group_measured_fraction_full 0.417
_diffrn_reflns_point_group_measured_fraction_max 0.416
_diffrn_reflns_theta_full 25.242
_diffrn_reflns_theta_max 25.313
_diffrn_reflns_theta_min 1.974
_diffrn_source 'fine-focus sealed X-ray tube'
_exptl_absorpt_coefficient_mu 0.209
_exptl_absorpt_correction_T_max 0.476
_exptl_absorpt_correction_T_min 0.388
_exptl_absorpt_correction_type gaussian
_exptl_absorpt_process_details 'Absorb-7 (Angel, 2013)'
_exptl_crystal_colour colourless
_exptl_crystal_density_diffrn 1.691
_exptl_crystal_description plate
_exptl_crystal_F_000 672
_exptl_crystal_size_max 0.23
_exptl_crystal_size_mid 0.06
_exptl_crystal_size_min 0.05
_refine_diff_density_max 0.395
_refine_diff_density_min -0.379
_refine_diff_density_rms 0.084
_refine_ls_extinction_method none
_refine_ls_goodness_of_fit_ref 1.092
_refine_ls_hydrogen_treatment constr
_refine_ls_matrix_type full
_refine_ls_number_parameters 81
_refine_ls_number_reflns 960
_refine_ls_number_restraints 0
_refine_ls_restrained_S_all 1.092
_refine_ls_R_factor_all 0.1016
_refine_ls_R_factor_gt 0.0778
_refine_ls_shift/su_max 0.000
_refine_ls_shift/su_mean 0.000
_refine_ls_structure_factor_coef Fsqd
_refine_ls_weighting_details 'w=1/[\s^2^(Fo^2^)+(0.1038P)^2^+4.8932P] where P=(Fo^2^+2Fc^2^)/3'
_refine_ls_weighting_scheme calc
_refine_ls_wR_factor_gt 0.2012
_refine_ls_wR_factor_ref 0.2201
_reflns_Friedel_coverage 0.000
_reflns_number_gt 723
_reflns_number_total 960
_reflns_threshold_expression 'I > 2\s(I)'
_cod_data_source_file c9ce00476a3.cif
_cod_data_source_block Gua_1p8GPa_pip
_cod_depositor_comments 'Adding full bibliography for 7232760--7232766.cif.'
_cod_database_code 7232765
_shelx_shelxl_version_number 2018/3
_shelx_space_group_comment
;
The symmetry employed for this shelxl refinement is uniquely defined
by the following loop, which should always be used as a source of
symmetry information in preference to the above space-group names.
They are only intended as comments.
;

loop_
_space_group_symop_operation_xyz
'x, y, z'
'-x, y+1/2, -z+1/2'
'-x, -y, -z'
'x, -y-1/2, z-1/2'

loop_
_atom_site_label
_atom_site_type_symbol
_atom_site_fract_x
_atom_site_fract_y
_atom_site_fract_z
_atom_site_U_iso_or_equiv
_atom_site_adp_type
_atom_site_occupancy
_atom_site_site_symmetry_order
_atom_site_calc_flag
_atom_site_refinement_flags_posn
_atom_site_refinement_flags_adp
N1 N 0.6518(5) 0.4888(13) 0.3459(5) 0.0227(15) Uiso 1 1 d . .
C1 C 0.5221(6) 0.4922(17) 0.3365(6) 0.0212(17) Uiso 1 1 d . .
N2 N 0.4501(5) 0.4102(13) 0.3772(5) 0.0220(15) Uiso 1 1 d . .
C2 C 0.5207(6) 0.3165(16) 0.4378(6) 0.0215(17) Uiso 1 1 d . .
C3 C 0.6540(6) 0.3099(16) 0.4548(6) 0.0219(17) Uiso 1 1 d . .
C4 C 0.7203(6) 0.3941(16) 0.4064(6) 0.0182(16) Uiso 1 1 d . .
N3 N 0.6931(6) 0.2032(14) 0.5168(5) 0.0291(17) Uiso 1 1 d . .
C5 C 0.5825(6) 0.1537(18) 0.5331(7) 0.031(2) Uiso 1 1 d . .
H1 H 0.580311 0.080926 0.573190 0.037 Uiso 1 1 calc R U
N4 N 0.4732(5) 0.2178(14) 0.4867(5) 0.0269(16) Uiso 1 1 d . .
N5 N 0.4586(6) 0.5832(15) 0.2734(6) 0.0380(19) Uiso 1 1 d . .
H2 H 0.375395 0.586458 0.261105 0.046 Uiso 1 1 calc R U
H3 H 0.500762 0.638760 0.245098 0.046 Uiso 1 1 calc R U
O1 O 0.8464(4) 0.3959(11) 0.4158(4) 0.0227(13) Uiso 1 1 d . .
Na1 Na 0.1165(2) 0.2542(6) 0.1921(2) 0.0276(9) Uiso 1 1 d . .
Na2 Na 0.0470(2) 0.0415(7) 0.3725(2) 0.0284(9) Uiso 1 1 d . .
O2 O 0.3048(4) 0.3217(11) 0.1410(4) 0.0289(14) Uiso 1 1 d . .
O3 O 0.1854(5) 0.3861(12) 0.3644(4) 0.0317(14) Uiso 1 1 d . .
O4 O 0.2453(4) 0.1091(11) 0.3309(4) 0.0280(13) Uiso 1 1 d . .
O5 O 0.0010(4) 0.0690(11) 0.1469(4) 0.0294(14) Uiso 1 1 d . .
O6 O -0.1610(5) 0.0252(12) 0.4160(4) 0.0328(14) Uiso 1 1 d . .
O7 O 0.0427(5) 0.2248(12) 0.4662(4) 0.0315(14) Uiso 1 1 d . .
O8 O 0.0839(4) -0.1560(11) 0.3099(4) 0.0268(13) Uiso 1 1 d . .

loop_
_atom_type_symbol
_atom_type_description
_atom_type_scat_dispersion_real
_atom_type_scat_dispersion_imag
_atom_type_scat_source
C C 0.0033 0.0016 'International Tables Vol C Tables 4.2.6.8 and 6.1.1.4'
H H 0.0000 0.0000 'International Tables Vol C Tables 4.2.6.8 and 6.1.1.4'
N N 0.0061 0.0033 'International Tables Vol C Tables 4.2.6.8 and 6.1.1.4'
O O 0.0106 0.0060 'International Tables Vol C Tables 4.2.6.8 and 6.1.1.4'
Na Na 0.0362 0.0249 'International Tables Vol C Tables 4.2.6.8 and 6.1.1.4'

loop_
_geom_angle_atom_site_label_1
_geom_angle_atom_site_label_2
_geom_angle_atom_site_label_3
_geom_angle
_geom_angle_site_symmetry_1
_geom_angle_site_symmetry_3
C1 N1 C4 118.8(11) . .
N2 C1 N5 116.4(7) . .
N2 C1 N1 126.6(13) . .
N5 C1 N1 116.9(12) . .
C1 N2 C2 113.6(7) . .
N4 C2 N2 127.0(7) . .
N4 C2 C3 110.4(12) . .
N2 C2 C3 122.7(13) . .
C4 C3 C2 120.4(13) . .
C4 C3 N3 131.8(8) . .
C2 C3 N3 107.5(11) . .
O1 C4 C3 125.5(12) . .
O1 C4 N1 116.6(11) . .
C3 C4 N1 117.8(7) . .
C5 N3 C3 104.1(9) . .
N3 C5 N4 115.1(14) . .
N3 C5 H1 122.4 . .
N4 C5 H1 122.4 . .
C5 N4 C2 102.9(8) . .
C1 N5 H2 120.0 . .
C1 N5 H3 120.0 . .
H2 N5 H3 120.0 . .
O2 Na1 O8 132.8(5) . 2
O2 Na1 O3 81.2(3) . .
O8 Na1 O3 82.3(3) 2 .
O2 Na1 O5 131.4(4) . .
O8 Na1 O5 87.3(3) 2 .
O3 Na1 O5 139.2(3) . .
O2 Na1 O7 80.5(2) . 4_565
O8 Na1 O7 81.3(2) 2 4_565
O3 Na1 O7 135.8(5) . 4_565
O5 Na1 O7 80.5(3) . 4_565
O2 Na1 O4 88.4(3) . .
O8 Na1 O4 133.0(3) 2 .
O3 Na1 O4 83.6(3) . .
O5 Na1 O4 75.0(4) . .
O7 Na1 O4 135.4(4) 4_565 .
O2 Na1 Na2 134.3(3) . .
O8 Na1 Na2 90.4(3) 2 .
O3 Na1 Na2 93.0(3) . .
O5 Na1 Na2 47.52(19) . .
O7 Na1 Na2 127.8(4) 4_565 .
O4 Na1 Na2 45.92(18) . .
O2 Na1 Na2 93.4(4) . 2
O8 Na1 Na2 39.5(3) 2 2
O3 Na1 Na2 69.9(3) . 2
O5 Na1 Na2 121.7(2) . 2
O7 Na1 Na2 71.4(3) 4_565 2
O4 Na1 Na2 152.8(3) . 2
Na2 Na1 Na2 127.22(10) . 2
O2 Na1 Na2 67.8(2) . 4_565
O8 Na1 Na2 75.4(2) 2 4_565
O3 Na1 Na2 106.9(3) . 4_565
O5 Na1 Na2 108.43(18) . 4_565
O7 Na1 Na2 29.0(3) 4_565 4_565
O4 Na1 Na2 151.45(16) . 4_565
Na2 Na1 Na2 153.41(12) . 4_565
Na2 Na1 Na2 49.42(12) 2 4_565
O7 Na2 O6 82.8(3) . .
O7 Na2 O4 84.0(4) . .
O6 Na2 O4 165.7(6) . .
O7 Na2 O8 168.9(2) . .
O6 Na2 O8 101.6(4) . .
O4 Na2 O8 92.4(3) . .
O7 Na2 O5 108.4(4) . .
O6 Na2 O5 102.47(18) . .
O4 Na2 O5 76.3(2) . .
O8 Na2 O5 80.8(3) . .
O7 Na2 O6 84.8(4) . 3_556
O6 Na2 O6 94.7(2) . 3_556
O4 Na2 O6 89.8(2) . 3_556
O8 Na2 O6 84.6(4) . 3_556
O5 Na2 O6 159.3(3) . 3_556
O7 Na2 Na2 80.9(2) . 3_556
O6 Na2 Na2 49.13(16) . 3_556
O4 Na2 Na2 133.82(18) . 3_556
O8 Na2 Na2 94.2(4) . 3_556
O5 Na2 Na2 149.8(2) . 3_556
O6 Na2 Na2 45.59(14) 3_556 3_556
O7 Na2 Na1 68.9(3) . .
O6 Na2 Na1 120.9(3) . .
O4 Na2 Na1 48.0(3) . .
O8 Na2 Na1 116.1(2) . .
O5 Na2 Na1 47.2(3) . .
O6 Na2 Na1 130.7(3) 3_556 .
Na2 Na2 Na1 149.6(4) 3_556 .
O7 Na2 Na1 145.35(19) . 2_545
O6 Na2 Na1 63.0(3) . 2_545
O4 Na2 Na1 130.5(4) . 2_545
O8 Na2 Na1 38.71(18) . 2_545
O5 Na2 Na1 86.0(3) . 2_545
O6 Na2 Na1 91.7(4) 3_556 2_545
Na2 Na2 Na1 72.4(2) 3_556 2_545
Na1 Na2 Na1 133.23(10) . 2_545
O7 Na2 Na1 30.80(19) . 4_566
O6 Na2 Na1 83.3(2) . 4_566
O4 Na2 Na1 88.4(2) . 4_566
O8 Na2 Na1 138.9(2) . 4_566
O5 Na2 Na1 138.6(4) . 4_566
O6 Na2 Na1 54.3(3) 3_556 4_566
Na2 Na2 Na1 58.18(18) 3_556 4_566
Na1 Na2 Na1 94.41(17) . 4_566
Na1 Na2 Na1 130.58(12) 2_545 4_566
Na2 O4 Na1 86.1(2) . .
Na1 O5 Na2 85.2(3) . .
Na2 O6 Na2 85.3(2) . 3_556
Na2 O7 Na1 120.2(5) . 4_566
Na1 O8 Na2 101.8(3) 2_545 .

loop_
_geom_bond_atom_site_label_1
_geom_bond_atom_site_label_2
_geom_bond_distance
_geom_bond_site_symmetry_2
N1 C1 1.351(8) .
N1 C4 1.376(19) .
C1 N2 1.327(18) .
C1 N5 1.33(2) .
N2 C2 1.376(19) .
C2 N4 1.37(2) .
C2 C3 1.381(9) .
C3 C4 1.347(19) .
C3 N3 1.40(2) .
C4 O1 1.312(7) .
N3 C5 1.336(13) .
C5 N4 1.364(15) .
C5 H1 0.9300 .
N5 H2 0.8600 .
N5 H3 0.8600 .
Na1 O2 2.299(7) .
Na1 O8 2.338(8) 2
Na1 O3 2.382(10) .
Na1 O5 2.410(13) .
Na1 O7 2.432(6) 4_565
Na1 O4 2.435(10) .
Na1 Na2 3.271(8) .
Na1 Na2 3.659(10) 2
Na1 Na2 4.105(6) 4_565
Na2 O7 2.303(14) .
Na2 O6 2.344(5) .
Na2 O4 2.355(7) .
Na2 O8 2.377(14) .
Na2 O5 2.421(5) .
Na2 O6 2.482(7) 3_556
Na2 Na2 3.271(6) 3_556

loop_
_geom_torsion_atom_site_label_1
_geom_torsion_atom_site_label_2
_geom_torsion_atom_site_label_3
_geom_torsion_atom_site_label_4
_geom_torsion
C4 N1 C1 N2 -2.1(15)
C4 N1 C1 N5 -177.7(10)
N5 C1 N2 C2 177.9(10)
N1 C1 N2 C2 2.3(14)
C1 N2 C2 N4 -178.2(10)
C1 N2 C2 C3 0.4(14)
N4 C2 C3 C4 175.6(10)
N2 C2 C3 C4 -3.2(16)
N4 C2 C3 N3 0.0(12)
N2 C2 C3 N3 -178.8(9)
C2 C3 C4 O1 -179.3(10)
N3 C3 C4 O1 -5.0(19)
C2 C3 C4 N1 3.3(15)
N3 C3 C4 N1 177.7(11)
C1 N1 C4 O1 -178.5(9)
C1 N1 C4 C3 -0.9(14)
C4 C3 N3 C5 -175.1(11)
C2 C3 N3 C5 -0.3(11)
C3 N3 C5 N4 0.4(11)
N3 C5 N4 C2 -0.4(11)
N2 C2 N4 C5 179.0(10)
C3 C2 N4 C5 0.2(11)
